data_4061852
_journal_name_full Organometallics
_journal_year 2003
_chemical_formula_sum 'C79 H88 Cl3 Fe6 N15 O P3'
_chemical_formula_weight 1798.00
_space_group_IT_number 15
_symmetry_cell_setting monoclinic
_symmetry_space_group_name_Hall '-C 2yc'
_symmetry_space_group_name_H-M 'C 1 2/c 1'
_cell_angle_alpha 90.00
_cell_angle_beta 113.04(4)
_cell_angle_gamma 90.00
_cell_formula_units_Z 4
_cell_length_a 24.028(14)
_cell_length_b 16.329(8)
_cell_length_c 22.363(15)
_cell_measurement_temperature 293(2)
_cell_volume 8074(8)
_diffrn_ambient_temperature 293(2)
_exptl_crystal_density_diffrn 1.479
_refine_ls_R_factor_all 0.2281
_refine_ls_R_factor_gt 0.0901
_refine_ls_wR_factor_gt 0.1963
_refine_ls_wR_factor_ref 0.2679
_cod_depositor_comments
;
The following automatic conversions were performed:
'_symmetry_cell_setting' value 'Monoclinic' changed to 'monoclinic'
according to '/home/saulius/struct/CIF-dictionaries/cif_core.dic'
dictionary named 'cif_core.dic' version 2.4.1 from
2010-06-29.

'_atom_site_adp_type' value 'uani' changed to 'Uani'
according to '/home/saulius/struct/CIF-dictionaries/cif_core.dic'
dictionary named 'cif_core.dic' version 2.4.1 from 2010-06-29 
(56 times).

'_atom_site_adp_type' value 'uiso' changed to 'Uiso' according to
'/home/saulius/struct/CIF-dictionaries/cif_core.dic' dictionary named
'cif_core.dic' version 2.4.1 from 2010-06-29 (45 times).

'_atom_site_refinement_flags' value 's' changed to 'S' according
to '/home/saulius/struct/CIF-dictionaries/cif_core.dic' dictionary named
'cif_core.dic' version 2.4.1 from 2010-06-29 (4 times).

'_atom_site_refinement_flags' value 'p' changed to 'P' according
to '/home/saulius/struct/CIF-dictionaries/cif_core.dic' dictionary named
'cif_core.dic' version 2.4.1 from 2010-06-29 (3 times).

'_atom_site_refinement_flags' value 'r' changed to 'R' according
to '/home/saulius/struct/CIF-dictionaries/cif_core.dic' dictionary named
'cif_core.dic' version 2.4.1 from 2010-06-29 (42 times).

'_atom_site_refinement_flags' value 'g' changed to 'G' according
to '/home/saulius/struct/CIF-dictionaries/cif_core.dic' dictionary named
'cif_core.dic' version 2.4.1 from 2010-06-29 (30 times).

Automatic conversion script
Id: cif_fix_enum 1527 2010-12-29 10:47:43Z saulius 

The following automatic conversions were performed:

'_atom_site_refinement_flags' value 'sp' changed to 'SP' according to
the built-in table from CIF Core dictionary named 'cif_core.dic'
version 2.4.1 from 2010-06-29.

Automatic conversion script
Id: cif_fix_values 3143 2015-03-26 13:38:13Z robertas 
;
_cod_original_sg_symbol_H-M 'C 2/c'
_cod_database_code 4061852

loop_
_symmetry_equiv_pos_as_xyz
'x, y, z'
'-x, y, -z+1/2'
'x+1/2, y+1/2, z'
'-x+1/2, y+1/2, -z+1/2'
'-x, -y, -z'
'x, -y, z-1/2'
'-x+1/2, -y+1/2, -z'
'x+1/2, -y+1/2, z-1/2'

loop_
_atom_site_label
_atom_site_type_symbol
_atom_site_fract_x
_atom_site_fract_y
_atom_site_fract_z
_atom_site_U_iso_or_equiv
_atom_site_adp_type
_atom_site_occupancy
_atom_site_symmetry_multiplicity
_atom_site_calc_flag
_atom_site_refinement_flags
_atom_site_disorder_assembly
_atom_site_disorder_group
fe1 fe 0.16050(7) 0.22149(9) 0.11964(8) 0.0625(5) Uani 1 1 d . . .
fe2 fe 0.26537(8) 0.42756(13) 0.54289(9) 0.0840(7) Uani 1 1 d . . .
fe3 fe 0.09551(7) 0.84506(10) 0.13870(9) 0.0711(6) Uani 1 1 d . . .
p1 p 0.0000 0.3840(2) 0.2500 0.0477(10) Uani 1 2 d S . .
p2 p 0.06213(12) 0.53009(15) 0.27454(13) 0.0475(7) Uani 1 1 d . . .
cl1 cl 0.4447(5) 0.4048(7) 0.7069(6) 0.353(7) Uani 1 1 d . . .
cl2 cl 0.5000 0.5465(7) 0.7500 0.421(14) Uani 1 2 d S . .
c1c c 0.4810(19) 0.456(2) 0.788(2) 0.143(11) Uiso 0.50(2) 1 d P . .
c2c c 0.419(3) 0.495(5) 0.691(3) 0.143(11) Uiso 0.29(2) 1 d P . .
c3c c 0.5000 0.411(5) 0.7500 0.143(11) Uiso 0.42(5) 2 d SP . .
o1w o 0.5000 0.7380(17) 0.7500 0.286(13) Uani 1 2 d S . .
o2w o 0.170(2) 0.339(3) 0.320(2) 0.17(2) Uani 0.25 1 d P . .
n1 n 0.0606(3) 0.4336(4) 0.2703(4) 0.051(2) Uani 1 1 d . . .
n2 n 0.0000 0.5791(6) 0.2500 0.052(3) Uani 1 2 d S . .
n11 n -0.0084(4) 0.3245(5) 0.1870(4) 0.051(2) Uani 1 1 d . . .
n12 n 0.0427(4) 0.2793(5) 0.1942(4) 0.061(2) Uani 1 1 d . . .
n21 n 0.0999(4) 0.5631(5) 0.3501(4) 0.055(2) Uani 1 1 d . . .
n22 n 0.1551(4) 0.5253(5) 0.3800(5) 0.059(2) Uani 1 1 d . . .
n31 n 0.1025(4) 0.5592(5) 0.2320(4) 0.048(2) Uani 1 1 d . . .
n32 n 0.1104(4) 0.6440(5) 0.2344(4) 0.055(2) Uani 1 1 d . . .
c1b c -0.0080(14) 0.4700(17) 0.0523(17) 0.196(13) Uani 1 1 d . . .
h1ba h -0.0154 0.4483 0.0870 0.235 Uiso 1 1 calc R . .
c2b c 0.0182(11) 0.5430(19) 0.0575(10) 0.142(8) Uani 1 1 d . . .
h2ba h 0.0318 0.5716 0.0966 0.170 Uiso 1 1 calc R . .
c3b c 0.0244(11) 0.5738(13) 0.0061(17) 0.160(8) Uani 1 1 d . . .
h3ba h 0.0402 0.6263 0.0086 0.193 Uiso 1 1 calc R . .
c11 c -0.0662(5) 0.3112(8) 0.1337(6) 0.085(4) Uani 1 1 d . . .
h11a h -0.0632 0.3255 0.0934 0.128 Uiso 1 1 calc R . .
h11b h -0.0964 0.3448 0.1397 0.128 Uiso 1 1 calc R . .
h11c h -0.0774 0.2547 0.1326 0.128 Uiso 1 1 calc R . .
c12 c 0.0426(5) 0.2348(6) 0.1468(6) 0.059(3) Uani 1 1 d . . .
h12a h 0.0082 0.2325 0.1084 0.071 Uiso 1 1 calc R . .
c13 c 0.0956(3) 0.1883(5) 0.1526(4) 0.068(3) Uani 1 1 d G . .
c14 c 0.0973(4) 0.1326(5) 0.1046(4) 0.075(4) Uani 1 1 d G . .
h14a h 0.0638 0.1203 0.0633 0.090 Uiso 1 1 calc R . .
c15 c 0.1564(4) 0.0985(4) 0.1267(5) 0.079(4) Uani 1 1 d G . .
h15a h 0.1706 0.0582 0.1035 0.094 Uiso 1 1 calc R . .
c16 c 0.1911(3) 0.1332(6) 0.1884(5) 0.095(4) Uani 1 1 d G . .
h16a h 0.2336 0.1211 0.2151 0.114 Uiso 1 1 calc R . .
c17 c 0.1535(4) 0.1887(5) 0.2044(3) 0.082(4) Uani 1 1 d G . .
h17a h 0.1656 0.2220 0.2439 0.098 Uiso 1 1 calc R . .
c18 c 0.1424(7) 0.2795(11) 0.0343(6) 0.129(7) Uani 1 1 d G . .
h18a h 0.1086 0.2676 -0.0069 0.155 Uiso 1 1 calc R . .
c19 c 0.2010(9) 0.2441(7) 0.0561(8) 0.111(6) Uani 1 1 d G . .
h19a h 0.2145 0.2027 0.0330 0.133 Uiso 1 1 calc R . .
c110 c 0.2365(4) 0.2789(11) 0.1174(8) 0.130(7) Uani 1 1 d G . .
h11d h 0.2786 0.2650 0.1444 0.156 Uiso 1 1 calc R . .
c111 c 0.1999(11) 0.3358(8) 0.1335(7) 0.140(8) Uani 1 1 d G . .
h11e h 0.2123 0.3684 0.1734 0.168 Uiso 1 1 calc R . .
c112 c 0.1417(8) 0.3362(8) 0.0821(11) 0.135(8) Uani 1 1 d G . .
h11f h 0.1073 0.3700 0.0799 0.162 Uiso 1 1 calc R . .
c21 c 0.0859(6) 0.6388(7) 0.3764(6) 0.091(4) Uani 1 1 d . . .
h21a h 0.0907 0.6299 0.4206 0.137 Uiso 1 1 calc R . .
h21b h 0.0449 0.6546 0.3510 0.137 Uiso 1 1 calc R . .
h21c h 0.1128 0.6814 0.3749 0.137 Uiso 1 1 calc R . .
c22 c 0.1923(5) 0.5513(7) 0.4355(5) 0.063(3) Uani 1 1 d . . .
h22a h 0.1834 0.5976 0.4543 0.076 Uiso 1 1 calc R . .
c23 c 0.2482(4) 0.5072(7) 0.4681(5) 0.077(4) Uani 1 1 d G . .
c24 c 0.2662(6) 0.4306(7) 0.4514(5) 0.102(5) Uani 1 1 d G . .
h24a h 0.2420 0.3959 0.4147 0.122 Uiso 1 1 calc R . .
c25 c 0.3250(6) 0.4123(8) 0.4980(7) 0.164(10) Uani 1 1 d G . .
h25a h 0.3484 0.3628 0.4992 0.196 Uiso 1 1 calc R . .
c26 c 0.3433(4) 0.4777(11) 0.5435(5) 0.151(10) Uani 1 1 d G . .
h26a h 0.3819 0.4815 0.5812 0.182 Uiso 1 1 calc R . .
c27 c 0.2959(6) 0.5363(7) 0.5250(5) 0.127(7) Uani 1 1 d G . .
h27a h 0.2962 0.5881 0.5473 0.152 Uiso 1 1 calc R . .
c28 c 0.1923(9) 0.4298(14) 0.5678(13) 0.130(7) Uani 1 1 d G . .
h28a h 0.1580 0.4675 0.5507 0.156 Uiso 1 1 calc R . .
c29 c 0.1972(9) 0.3527(16) 0.5408(6) 0.132(7) Uani 1 1 d G . .
h29a h 0.1667 0.3278 0.5019 0.158 Uiso 1 1 calc R . .
c210 c 0.2542(12) 0.3183(7) 0.5798(13) 0.141(7) Uani 1 1 d G . .
h21d h 0.2699 0.2655 0.5727 0.169 Uiso 1 1 calc R . .
c211 c 0.2845(6) 0.3742(18) 0.6310(8) 0.151(9) Uani 1 1 d G . .
h21e h 0.3249 0.3667 0.6651 0.181 Uiso 1 1 calc R . .
c212 c 0.2463(15) 0.4430(10) 0.6235(10) 0.158(9) Uani 1 1 d G . .
h21f h 0.2558 0.4916 0.6515 0.189 Uiso 1 1 calc R . .
c31 c 0.1397(5) 0.5049(7) 0.2115(6) 0.071(3) Uani 1 1 d . . .
h31a h 0.1335 0.5169 0.1673 0.107 Uiso 1 1 calc R . .
h31b h 0.1286 0.4491 0.2146 0.107 Uiso 1 1 calc R . .
h31c h 0.1815 0.5129 0.2389 0.107 Uiso 1 1 calc R . .
c32 c 0.1407(5) 0.6755(6) 0.2044(5) 0.051(3) Uani 1 1 d . . .
h32a h 0.1566 0.6423 0.1811 0.061 Uiso 1 1 calc R . .
c33 c 0.1502(4) 0.7642(4) 0.2067(4) 0.060(3) Uani 1 1 d G . .
c34 c 0.1276(3) 0.8254(5) 0.2364(4) 0.067(3) Uani 1 1 d G . .
h34a h 0.1030 0.8158 0.2619 0.080 Uiso 1 1 calc R . .
c35 c 0.1474(4) 0.9028(4) 0.2233(4) 0.084(4) Uani 1 1 d G . .
h35a h 0.1387 0.9560 0.2381 0.101 Uiso 1 1 calc R . .
c36 c 0.1822(4) 0.8894(5) 0.1856(4) 0.086(4) Uani 1 1 d G . .
h36a h 0.2014 0.9319 0.1691 0.103 Uiso 1 1 calc R . .
c37 c 0.1840(3) 0.8038(5) 0.1753(4) 0.068(3) Uani 1 1 d G . .
h37a h 0.2045 0.7768 0.1504 0.082 Uiso 1 1 calc R . .
c38 c 0.0222(5) 0.9202(6) 0.0904(6) 0.109(5) Uani 1 1 d G . .
h38a h 0.0148 0.9742 0.1049 0.130 Uiso 1 1 calc R . .
c39 c 0.0552(4) 0.9043(7) 0.0511(5) 0.091(4) Uani 1 1 d G . .
h39a h 0.0743 0.9455 0.0334 0.109 Uiso 1 1 calc R . .
c310 c 0.0561(5) 0.8183(8) 0.0422(5) 0.104(5) Uani 1 1 d G . .
h31d h 0.0753 0.7898 0.0167 0.124 Uiso 1 1 calc R . .
c311 c 0.0235(5) 0.7810(5) 0.0759(6) 0.102(5) Uani 1 1 d G . .
h31e h 0.0164 0.7221 0.0780 0.122 Uiso 1 1 calc R . .
c312 c 0.0026(4) 0.8439(9) 0.1057(5) 0.111(5) Uani 1 1 d G . .
h31f h -0.0210 0.8361 0.1325 0.133 Uiso 1 1 calc R . .

loop_
_atom_site_aniso_label
_atom_site_aniso_U_11
_atom_site_aniso_U_22
_atom_site_aniso_U_33
_atom_site_aniso_U_23
_atom_site_aniso_U_13
_atom_site_aniso_U_12
fe1 0.0657(11) 0.0526(10) 0.0652(11) 0.0053(8) 0.0214(8) 0.0182(9)
fe2 0.0591(12) 0.1130(16) 0.0786(13) 0.0331(11) 0.0256(9) 0.0061(11)
fe3 0.0540(11) 0.0589(11) 0.0910(13) 0.0140(9) 0.0182(9) -0.0090(9)
p1 0.051(3) 0.030(2) 0.067(3) 0.000 0.028(2) 0.000
p2 0.0489(17) 0.0385(15) 0.0597(18) -0.0023(13) 0.0260(14) -0.0038(14)
cl1 0.208(9) 0.264(11) 0.448(17) 0.022(11) -0.020(9) -0.021(8)
cl2 0.60(3) 0.151(10) 0.74(4) 0.000 0.51(3) 0.000
o1w 0.29(3) 0.26(3) 0.35(4) 0.000 0.16(3) 0.000
o2w 0.16(4) 0.23(5) 0.10(3) 0.07(3) 0.03(3) 0.09(4)
n1 0.043(5) 0.033(4) 0.083(6) -0.006(4) 0.033(4) 0.000(4)
n2 0.038(7) 0.036(7) 0.069(8) 0.000 0.007(6) 0.000
n11 0.054(6) 0.048(5) 0.054(5) -0.006(4) 0.023(4) 0.011(5)
n12 0.072(7) 0.050(5) 0.060(6) 0.001(5) 0.024(5) 0.013(5)
n21 0.058(6) 0.056(6) 0.054(6) 0.001(4) 0.025(5) 0.006(5)
n22 0.060(6) 0.058(6) 0.064(6) 0.008(5) 0.028(5) -0.001(5)
n31 0.061(6) 0.037(5) 0.059(6) -0.004(4) 0.037(4) -0.005(4)
n32 0.049(5) 0.050(6) 0.066(6) 0.004(4) 0.023(5) -0.002(4)
c1b 0.29(3) 0.109(18) 0.27(4) -0.024(19) 0.20(3) -0.023(19)
c2b 0.160(18) 0.17(2) 0.079(13) -0.030(14) 0.024(12) 0.044(17)
c3b 0.21(2) 0.131(18) 0.19(2) -0.04(2) 0.13(2) -0.042(16)
c11 0.066(9) 0.112(11) 0.069(9) -0.016(7) 0.016(7) 0.012(8)
c12 0.059(7) 0.050(7) 0.062(8) 0.003(6) 0.017(6) 0.009(6)
c13 0.087(9) 0.050(7) 0.067(8) 0.003(6) 0.032(7) 0.011(7)
c14 0.090(10) 0.047(7) 0.085(9) -0.001(6) 0.030(7) 0.016(7)
c15 0.093(10) 0.051(7) 0.089(10) 0.016(7) 0.032(8) 0.037(7)
c16 0.077(10) 0.092(10) 0.109(12) 0.034(9) 0.030(9) 0.047(8)
c17 0.094(10) 0.095(10) 0.055(8) 0.013(7) 0.027(7) 0.038(8)
c18 0.15(2) 0.117(15) 0.085(12) 0.041(11) 0.011(11) -0.044(14)
c19 0.140(16) 0.115(13) 0.107(14) 0.026(12) 0.082(12) 0.034(13)
c110 0.100(13) 0.17(2) 0.104(15) 0.030(13) 0.025(11) -0.029(15)
c111 0.20(2) 0.088(13) 0.18(2) -0.037(13) 0.12(2) -0.035(14)
c112 0.118(17) 0.095(14) 0.21(2) 0.078(15) 0.086(16) 0.032(12)
c21 0.119(12) 0.077(9) 0.072(9) -0.020(7) 0.033(8) 0.022(8)
c22 0.071(8) 0.061(7) 0.055(8) 0.013(6) 0.022(6) -0.008(6)
c23 0.049(8) 0.099(10) 0.074(9) 0.029(8) 0.017(7) -0.011(7)
c24 0.109(13) 0.115(13) 0.103(12) 0.030(10) 0.064(10) 0.034(10)
c25 0.099(14) 0.26(3) 0.169(19) 0.14(2) 0.094(13) 0.102(16)
c26 0.075(12) 0.25(3) 0.107(14) 0.072(16) 0.010(10) -0.040(16)
c27 0.083(11) 0.160(16) 0.110(13) 0.055(12) 0.009(10) -0.054(12)
c28 0.134(18) 0.14(2) 0.16(2) 0.074(15) 0.107(17) 0.021(14)
c29 0.108(17) 0.158(19) 0.125(14) 0.034(16) 0.040(14) -0.068(13)
c210 0.19(2) 0.119(15) 0.16(2) 0.054(17) 0.119(17) 0.032(17)
c211 0.128(16) 0.22(2) 0.093(16) 0.082(17) 0.030(13) -0.03(2)
c212 0.23(3) 0.19(2) 0.110(19) 0.012(16) 0.12(2) -0.02(2)
c31 0.077(9) 0.066(8) 0.092(9) -0.005(7) 0.056(7) 0.001(7)
c32 0.055(7) 0.047(7) 0.052(7) 0.006(5) 0.023(6) -0.005(5)
c33 0.058(7) 0.051(7) 0.065(8) 0.010(6) 0.018(6) -0.009(6)
c34 0.083(9) 0.057(8) 0.056(7) 0.008(6) 0.022(6) 0.007(7)
c35 0.077(10) 0.058(8) 0.108(11) -0.001(7) 0.028(8) 0.004(7)
c36 0.057(8) 0.065(9) 0.103(11) 0.025(8) -0.004(7) -0.015(7)
c37 0.044(7) 0.072(9) 0.079(9) 0.025(7) 0.014(6) -0.009(6)
c38 0.069(10) 0.096(12) 0.145(15) 0.019(10) 0.024(10) 0.016(9)
c39 0.079(10) 0.079(11) 0.090(11) 0.026(8) 0.006(8) 0.012(8)
c310 0.077(10) 0.132(15) 0.087(11) -0.019(10) 0.017(8) -0.013(10)
c311 0.067(10) 0.102(12) 0.104(12) -0.001(10) -0.001(8) -0.021(10)
c312 0.052(9) 0.111(13) 0.158(15) 0.042(12) 0.029(9) -0.006(9)

loop_
_geom_bond_atom_site_label_1
_geom_bond_atom_site_label_2
_geom_bond_distance
_geom_bond_site_symmetry_2
_geom_bond_publ_flag
fe1 c15 2.019(8) . ?
fe1 c18 2.020(10) . ?
fe1 c16 2.025(8) . ?
fe1 c112 2.030(10) . ?
fe1 c14 2.030(8) . ?
fe1 c17 2.039(8) . ?
fe1 c13 2.042(8) . ?
fe1 c19 2.045(10) . ?
fe1 c111 2.061(10) . ?
fe1 c110 2.071(11) . ?
fe2 c27 2.020(10) . ?
fe2 c210 2.027(11) . ?
fe2 c23 2.029(9) . ?
fe2 c29 2.030(10) . ?
fe2 c211 2.035(10) . ?
fe2 c28 2.039(10) . ?
fe2 c26 2.040(9) . ?
fe2 c212 2.042(10) . ?
fe2 c24 2.054(10) . ?
fe2 c25 2.060(10) . ?
fe3 c310 2.037(9) . ?
fe3 c34 2.038(8) . ?
fe3 c311 2.039(9) . ?
fe3 c35 2.043(8) . ?
fe3 c33 2.054(7) . ?
fe3 c39 2.056(8) . ?
fe3 c312 2.060(9) . ?
fe3 c36 2.063(7) . ?
fe3 c37 2.070(7) . ?
fe3 c38 2.070(9) . ?
p1 n1 1.570(8) . ?
p1 n1 1.570(8) 2 ?
p1 n11 1.658(8) . ?
p1 n11 1.658(8) 2 ?
p2 n1 1.578(8) . ?
p2 n2 1.590(6) . ?
p2 n21 1.663(9) . ?
p2 n31 1.673(8) . ?
cl1 c3c 1.305(11) . ?
cl1 c2c 1.59(8) . ?
cl1 c1c 1.88(4) . ?
cl1 c1c 1.94(4) 2_656 ?
cl2 c1c 1.86(4) 2_656 ?
cl2 c1c 1.86(4) . ?
cl2 c2c 2.06(7) . ?
cl2 c2c 2.06(7) 2_656 ?
cl2 c3c 2.21(8) . ?
c1c c3c 1.34(5) . ?
c1c cl1 1.94(4) 2_656 ?
c3c cl1 1.305(11) 2_656 ?
c3c c1c 1.34(5) 2_656 ?
n2 p2 1.590(6) 2 ?
n11 n12 1.385(11) . ?
n11 c11 1.451(12) . ?
n12 c12 1.285(12) . ?
n21 n22 1.377(11) . ?
n21 c21 1.464(12) . ?
n22 c22 1.285(13) . ?
n31 n32 1.396(10) . ?
n31 c31 1.454(11) . ?
n32 c32 1.275(11) . ?
c1b c2b 1.33(3) . ?
c1b c3b 1.40(3) 5_565 ?
c2b c3b 1.32(2) . ?
c3b c1b 1.40(3) 5_565 ?
c12 c13 1.444(12) . ?
c13 c14 1.4200 . ?
c13 c17 1.4200 . ?
c14 c15 1.4200 . ?
c15 c16 1.4200 . ?
c16 c17 1.4200 . ?
c18 c19 1.4200 . ?
c18 c112 1.4200 . ?
c19 c110 1.4200 . ?
c110 c111 1.4200 . ?
c111 c112 1.4200 . ?
c22 c23 1.446(13) . ?
c23 c24 1.4200 . ?
c23 c27 1.4200 . ?
c24 c25 1.4200 . ?
c25 c26 1.4200 . ?
c26 c27 1.4200 . ?
c28 c29 1.4200 . ?
c28 c212 1.4200 . ?
c29 c210 1.4200 . ?
c210 c211 1.4200 . ?
c211 c212 1.4200 . ?
c32 c33 1.464(11) . ?
c33 c34 1.4200 . ?
c33 c37 1.4200 . ?
c34 c35 1.4200 . ?
c35 c36 1.4200 . ?
c36 c37 1.4200 . ?
c38 c312 1.4200 . ?
c38 c39 1.4200 . ?
c39 c310 1.4200 . ?
c310 c311 1.4200 . ?
c311 c312 1.4200 . ?
